data_7121469
loop_
_publ_author_name
'Qiu, Xiao-Ting'
'Yao, Rui'
'Zhou, Wen-Fa'
'Liu, Meng-Di'
'Liu, Quan'
'Song, Ying-Lin'
'Young, David J.'
'Zhang, Wen-Hua'
'Lang, Jian-Ping'

_publ_section_title
;
 Rectangle and [2]catenane from cluster modular construction.
;
_journal_issue 33
_journal_name_full 'Chemical communications (Cambridge, England)'
_journal_page_first 4168
_journal_page_last 4171
_journal_paper_doi 10.1039/c8cc01950a
_journal_volume 54
_journal_year 2018
_chemical_formula_sum 'C78 H128 B4 Cl6 Cu12 F12 N28 P2 S12 W4'
_chemical_formula_weight 3886.56
_space_group_crystal_system monoclinic
_space_group_IT_number 12
_space_group_name_Hall '-C 2y'
_space_group_name_H-M_alt 'C 1 2/m 1'
_symmetry_space_group_name_Hall '-C 2y'
_symmetry_space_group_name_H-M 'C 1 2/m 1'
_atom_sites_solution_hydrogens mixed
_audit_creation_method SHELXL-2016/6
_audit_update_record
;
2018-03-06 deposited with the CCDC.
2018-04-03 downloaded from the CCDC.
;
_cell_angle_alpha 90
_cell_angle_beta 116.535(11)
_cell_angle_gamma 90
_cell_formula_units_Z 2
_cell_length_a 16.850(7)
_cell_length_b 35.352(14)
_cell_length_c 17.915(7)
_cell_measurement_reflns_used 9710
_cell_measurement_temperature 296(2)
_cell_measurement_theta_max 27.46
_cell_measurement_theta_min 2.54
_cell_volume 9547(7)
_computing_cell_refinement 'Bruker D8 Quest'
_computing_data_collection 'Bruker D8 Quest'
_computing_data_reduction 'Bruker D8 Quest'
_computing_molecular_graphics 'SHELXL-2013 (Sheldrick, 2013)'
_computing_publication_material 'publCIF (Westrip, 2010)'
_computing_structure_refinement 'SHELXL-2016/6 (Sheldrick, 2016)'
_computing_structure_solution 'SHELXT 2014/5 (Sheldrick, 2014)'
_diffrn_ambient_temperature 296(2)
_diffrn_measured_fraction_theta_full 0.999
_diffrn_measured_fraction_theta_max 0.996
_diffrn_measurement_device_type 'Bruker D8 Quest'
_diffrn_measurement_method 'phi and omega scans'
_diffrn_radiation_type MoK\a
_diffrn_radiation_wavelength 0.71073
_diffrn_reflns_av_R_equivalents 0.0922
_diffrn_reflns_av_unetI/netI 0.0391
_diffrn_reflns_Laue_measured_fraction_full 0.999
_diffrn_reflns_Laue_measured_fraction_max 0.996
_diffrn_reflns_limit_h_max 22
_diffrn_reflns_limit_h_min -22
_diffrn_reflns_limit_k_max 46
_diffrn_reflns_limit_k_min -46
_diffrn_reflns_limit_l_max 23
_diffrn_reflns_limit_l_min -23
_diffrn_reflns_number 209926
_diffrn_reflns_point_group_measured_fraction_full 0.999
_diffrn_reflns_point_group_measured_fraction_max 0.996
_diffrn_reflns_theta_full 25.242
_diffrn_reflns_theta_max 27.993
_diffrn_reflns_theta_min 2.212
_diffrn_standards_decay_% 0
_diffrn_standards_interval_count 0
_diffrn_standards_interval_time 0
_diffrn_standards_number 0
_exptl_absorpt_coefficient_mu 3.980
_exptl_absorpt_correction_T_max 0.550
_exptl_absorpt_correction_T_min 0.469
_exptl_absorpt_correction_type multi-scan
_exptl_absorpt_process_details
;
 Sheldrick, G.M. SADABS (Program for Scaling and Correction of Area Detector
 Data), version 2008/1; University of G\"ottingen: G\"ottingen, Germany, 2008.
;
_exptl_crystal_colour black
_exptl_crystal_density_diffrn 1.352
_exptl_crystal_description block
_exptl_crystal_F_000 3776
_exptl_crystal_size_max 0.200
_exptl_crystal_size_mid 0.200
_exptl_crystal_size_min 0.150
_refine_diff_density_max 5.465
_refine_diff_density_min -2.057
_refine_diff_density_rms 0.241
_refine_ls_extinction_method none
_refine_ls_goodness_of_fit_ref 1.062
_refine_ls_hydrogen_treatment constr
_refine_ls_matrix_type full
_refine_ls_number_parameters 339
_refine_ls_number_reflns 11671
_refine_ls_number_restraints 0
_refine_ls_restrained_S_all 1.062
_refine_ls_R_factor_all 0.1417
_refine_ls_R_factor_gt 0.0860
_refine_ls_shift/su_max 0.001
_refine_ls_shift/su_mean 0.000
_refine_ls_structure_factor_coef Fsqd
_refine_ls_weighting_details 'w=1/[\s^2^(Fo^2^)+(0.1526P)^2^+332.7245P] where P=(Fo^2^+2Fc^2^)/3'
_refine_ls_weighting_scheme calc
_refine_ls_wR_factor_gt 0.2322
_refine_ls_wR_factor_ref 0.3111
_reflns_Friedel_coverage 0.000
_reflns_number_gt 7287
_reflns_number_total 11671
_reflns_threshold_expression 'I > 2\s(I)'
_cod_data_source_file c8cc01950a2.cif
_cod_data_source_block 4
_cod_depositor_comments 'Adding full bibliography for 7121469--7121470.cif.'
_cod_database_code 7121469
_publcif_datablock.id {bbe3f06a-a868-4048-9c2b-5a507adda398}

_shelx_shelxl_version_number 2016/6
_shelx_space_group_comment
;
The symmetry employed for this shelxl refinement is uniquely defined
by the following loop, which should always be used as a source of
symmetry information in preference to the above space-group names.
They are only intended as comments.
;
_shelx_estimated_absorpt_t_min 0.503
_shelx_estimated_absorpt_t_max 0.587

loop_
_space_group_symop_operation_xyz
'x, y, z'
'-x, y, -z'
'x+1/2, y+1/2, z'
'-x+1/2, y+1/2, -z'
'-x, -y, -z'
'x, -y, z'
'-x+1/2, -y+1/2, -z'
'x+1/2, -y+1/2, z'

loop_
_atom_site_label
_atom_site_type_symbol
_atom_site_fract_x
_atom_site_fract_y
_atom_site_fract_z
_atom_site_U_iso_or_equiv
_atom_site_adp_type
_atom_site_occupancy
_atom_site_site_symmetry_order
_atom_site_calc_flag
_atom_site_refinement_flags_posn
_atom_site_refinement_flags_adp
_atom_site_refinement_flags_occupancy
_atom_site_disorder_assembly
_atom_site_disorder_group
W1 W 0.36517(3) 0.64048(2) 0.62070(3) 0.04414(19) Uani 1 1 d . . . . .
Cu1 Cu 0.39282(14) 0.56896(4) 0.59657(13) 0.0640(5) Uani 1 1 d . . . . .
Cu2 Cu 0.36209(12) 0.62654(5) 0.47337(11) 0.0568(4) Uani 1 1 d . . . . .
Cu3 Cu 0.47585(11) 0.62672(5) 0.37283(12) 0.0577(4) Uani 1 1 d . . . . .
S1 S 0.4736(2) 0.60092(9) 0.7123(2) 0.0523(7) Uani 1 1 d . . . . .
S2 S 0.2698(2) 0.60071(9) 0.5188(2) 0.0521(7) Uani 1 1 d . . . . .
S3 S 0.4344(2) 0.67430(8) 0.55746(19) 0.0442(6) Uani 1 1 d . . . . .
Cl1 Cl 0.3310(2) 0.62738(14) 0.3389(2) 0.0707(10) Uani 1 1 d . . . . .
Cl2 Cl 0.500000 0.57866(12) 0.500000 0.0585(11) Uani 1 2 d S T P . .
B1 B 0.2639(10) 0.6946(4) 0.7095(10) 0.052(4) Uani 1 1 d . . . . .
H1B H 0.237655 0.716961 0.739576 0.062 Uiso 1 1 d R U . . .
N2 N 0.2589(8) 0.6535(3) 0.7276(8) 0.058(3) Uani 1 1 d . . . . .
N3 N 0.2890(8) 0.6256(3) 0.6939(7) 0.055(3) Uani 1 1 d . . . . .
N4 N 0.3622(9) 0.7059(3) 0.7416(8) 0.066(3) Uani 1 1 d . . . . .
N5 N 0.4199(8) 0.6846(3) 0.7230(7) 0.055(3) Uani 1 1 d . . . . .
N6 N 0.2220(8) 0.7009(3) 0.6158(9) 0.062(3) Uani 1 1 d . . . . .
N7 N 0.2527(7) 0.6837(3) 0.5655(8) 0.056(3) Uani 1 1 d . . . . .
N1 N 0.4010(11) 0.5155(3) 0.5898(10) 0.073(4) Uani 0.5 1 d . . P A 1
C1 C 0.4010(11) 0.5155(3) 0.5898(10) 0.073(4) Uani 0.5 1 d . . P A 2
C2 C 0.1702(16) 0.6629(8) 0.8088(15) 0.116(8) Uani 1 1 d . . . . .
H2A H 0.209124 0.682411 0.842780 0.174 Uiso 1 1 calc R U . . .
H2B H 0.151419 0.647517 0.842163 0.174 Uiso 1 1 calc R U . . .
H2C H 0.119270 0.674136 0.764109 0.174 Uiso 1 1 calc R U . . .
C3 C 0.2194(19) 0.6381(6) 0.7724(16) 0.110(8) Uani 1 1 d . . . . .
C4 C 0.2215(13) 0.5998(5) 0.7631(13) 0.083(5) Uani 1 1 d . . . . .
H4 H 0.196496 0.582054 0.784673 0.100 Uiso 1 1 calc R U . . .
C5 C 0.2666(11) 0.5915(4) 0.7168(10) 0.067(4) Uani 1 1 d . . . . .
C6 C 0.2815(14) 0.5543(4) 0.6946(13) 0.086(6) Uani 1 1 d . . . . .
H6A H 0.270896 0.554116 0.637300 0.129 Uiso 1 1 calc R U . . .
H6B H 0.241878 0.536894 0.701959 0.129 Uiso 1 1 calc R U . . .
H6C H 0.341698 0.546995 0.729583 0.129 Uiso 1 1 calc R U . . .
C7 C 0.358(2) 0.7647(8) 0.8205(18) 0.147(12) Uani 1 1 d . . . . .
H7A H 0.318755 0.751543 0.836739 0.221 Uiso 1 1 calc R U . . .
H7B H 0.325209 0.781710 0.775544 0.221 Uiso 1 1 calc R U . . .
H7C H 0.400686 0.778778 0.867177 0.221 Uiso 1 1 calc R U . . .
C8 C 0.4083(14) 0.7355(5) 0.7914(12) 0.084(5) Uani 1 1 d . . . . .
C10 C 0.5008(12) 0.7015(4) 0.7642(9) 0.068(4) Uani 1 1 d . . . . .
C11 C 0.5848(11) 0.6878(5) 0.7664(10) 0.072(4) Uani 1 1 d . . . . .
H11A H 0.577828 0.685270 0.710441 0.108 Uiso 1 1 calc R U . . .
H11B H 0.599885 0.663730 0.793911 0.108 Uiso 1 1 calc R U . . .
H11C H 0.631323 0.705641 0.796284 0.108 Uiso 1 1 calc R U . . .
C12 C 0.1086(14) 0.7491(5) 0.6085(15) 0.104(8) Uani 1 1 d . . . . .
H12A H 0.072182 0.732957 0.623448 0.156 Uiso 1 1 calc R U . . .
H12B H 0.072086 0.767611 0.568810 0.156 Uiso 1 1 calc R U . . .
H12C H 0.151529 0.761619 0.657406 0.156 Uiso 1 1 calc R U . . .
C13 C 0.1560(12) 0.7256(5) 0.5702(13) 0.076(5) Uani 1 1 d . . . . .
C14 C 0.1429(11) 0.7243(5) 0.4887(12) 0.077(5) Uani 1 1 d . . . . .
H14 H 0.101977 0.738072 0.443745 0.092 Uiso 1 1 calc R U . . .
C15 C 0.2047(9) 0.6977(4) 0.4881(9) 0.058(3) Uani 1 1 d . . . . .
C16 C 0.2115(13) 0.6866(6) 0.4106(11) 0.082(5) Uani 1 1 d . . . . .
H16A H 0.272344 0.687922 0.420547 0.123 Uiso 1 1 calc R U . . .
H16B H 0.176554 0.703628 0.366163 0.123 Uiso 1 1 calc R U . . .
H16C H 0.189933 0.661295 0.395278 0.123 Uiso 1 1 calc R U . . .
C17 C 0.4926(15) 0.7336(6) 0.8051(11) 0.090(6) Uani 1 1 d . . . . .
H17 H 0.537504 0.750571 0.836135 0.108 Uiso 1 1 calc R U . . .
P1 P 0.250000 0.750000 1.000000 0.146(3) Uani 1 2 d S . P . .
F1 F 0.1954(11) 0.7869(5) 0.9890(8) 0.146(3) Uani 1 1 d . . . . .
F2 F 0.3389(11) 0.7721(5) 1.0152(9) 0.146(3) Uani 1 1 d . . . . .
F3 F 0.2178(11) 0.7461(5) 0.9056(9) 0.146(3) Uani 1 1 d . . . . .
N8 N 0.000000 0.8825(11) 1.000000 0.144(7) Uani 1 2 d S T P . .
C18 C 0.138(6) 0.881(2) 0.982(3) 0.144(7) Uani 0.5 1 d . . P B -1
H18A H 0.104492 0.861942 0.942201 0.216 Uiso 0.5 1 calc R U P B -1
H18B H 0.198178 0.872489 1.013340 0.216 Uiso 0.5 1 calc R U P B -1
H18C H 0.137230 0.904017 0.953726 0.216 Uiso 0.5 1 calc R U P B -1
C19 C 0.106(5) 0.8862(19) 1.028(3) 0.144(7) Uani 0.5 1 d . . P B -1
H19A H 0.123485 0.911575 1.050071 0.173 Uiso 0.5 1 calc R U P B -1
H19B H 0.135891 0.869046 1.074748 0.173 Uiso 0.5 1 calc R U P B -1
C20 C -0.119(6) 0.885(2) 1.055(3) 0.144(7) Uani 0.5 1 d . . P B -1
H20A H -0.155072 0.905552 1.021277 0.216 Uiso 0.5 1 calc R U P B -1
H20B H -0.114508 0.887428 1.110523 0.216 Uiso 0.5 1 calc R U P B -1
H20C H -0.145302 0.861512 1.031473 0.216 Uiso 0.5 1 calc R U P B -1
C21 C -0.024(5) 0.888(2) 1.060(3) 0.144(7) Uani 0.5 1 d . . P B -1
H21A H -0.002342 0.913093 1.081265 0.173 Uiso 0.5 1 calc R U P B -1
H21B H 0.012643 0.870565 1.104029 0.173 Uiso 0.5 1 calc R U P B -1
C22 C -0.032(5) 0.9459(18) 0.927(3) 0.144(7) Uani 0.5 1 d . . P B -1
H22A H -0.026328 0.952854 0.980854 0.216 Uiso 0.5 1 calc R U P B -1
H22B H -0.078469 0.960230 0.884646 0.216 Uiso 0.5 1 calc R U P B -1
H22C H 0.023226 0.951051 0.924826 0.216 Uiso 0.5 1 calc R U P B -1
C23 C -0.051(5) 0.9067(19) 0.913(3) 0.144(7) Uani 0.5 1 d . . P B -1
H23A H -0.033292 0.897475 0.872260 0.173 Uiso 0.5 1 calc R U P B -1
H23B H -0.114750 0.903013 0.891489 0.173 Uiso 0.5 1 calc R U P B -1
C24 C 0.023(5) 0.8145(18) 1.030(3) 0.144(7) Uani 0.5 1 d . . P B -1
H24A H 0.013992 0.789187 1.008265 0.216 Uiso 0.5 1 calc R U P B -1
H24B H 0.002429 0.816186 1.072138 0.216 Uiso 0.5 1 calc R U P B -1
H24C H 0.084956 0.820547 1.054271 0.216 Uiso 0.5 1 calc R U P B -1
C25 C -0.033(5) 0.844(2) 0.954(3) 0.144(7) Uani 0.5 1 d . . P B -1
H25A H -0.018012 0.841801 0.907965 0.173 Uiso 0.5 1 calc R U P B -1
H25B H -0.096614 0.841521 0.933594 0.173 Uiso 0.5 1 calc R U P B -1

loop_
_atom_site_aniso_label
_atom_site_aniso_U_11
_atom_site_aniso_U_22
_atom_site_aniso_U_33
_atom_site_aniso_U_23
_atom_site_aniso_U_13
_atom_site_aniso_U_12
W1 0.0588(3) 0.0321(3) 0.0563(3) -0.00072(19) 0.0391(3) 0.00090(19)
Cu1 0.0883(13) 0.0319(8) 0.0875(13) 0.0004(7) 0.0533(11) 0.0022(8)
Cu2 0.0705(11) 0.0574(10) 0.0541(9) -0.0084(7) 0.0383(8) -0.0146(8)
Cu3 0.0566(9) 0.0601(10) 0.0683(11) -0.0155(8) 0.0386(9) -0.0093(8)
S1 0.0641(19) 0.0455(16) 0.0528(17) 0.0117(13) 0.0310(16) 0.0125(14)
S2 0.0590(18) 0.0414(15) 0.0630(19) -0.0109(14) 0.0337(16) -0.0124(13)
S3 0.0568(17) 0.0343(13) 0.0517(16) 0.0013(12) 0.0334(14) -0.0024(12)
Cl1 0.0559(19) 0.113(3) 0.0471(18) -0.0094(19) 0.0264(16) -0.011(2)
Cl2 0.082(3) 0.038(2) 0.079(3) 0.000 0.057(3) 0.000
B1 0.065(9) 0.051(8) 0.068(9) -0.014(7) 0.055(8) 0.002(7)
N2 0.078(8) 0.049(6) 0.070(7) 0.006(5) 0.054(7) 0.014(6)
N3 0.061(7) 0.049(6) 0.062(7) 0.010(5) 0.035(6) 0.005(5)
N4 0.076(8) 0.056(7) 0.077(8) -0.027(6) 0.043(7) -0.001(6)
N5 0.078(8) 0.047(6) 0.045(6) -0.014(5) 0.031(6) -0.010(5)
N6 0.068(7) 0.040(6) 0.099(9) 0.005(6) 0.057(7) 0.010(5)
N7 0.051(6) 0.049(6) 0.076(8) 0.000(5) 0.036(6) 0.003(5)
N1 0.113(11) 0.027(5) 0.117(12) 0.006(6) 0.087(10) -0.003(6)
C1 0.113(11) 0.027(5) 0.117(12) 0.006(6) 0.087(10) -0.003(6)
C2 0.141(19) 0.15(2) 0.117(16) -0.015(15) 0.115(16) -0.017(17)
C3 0.17(2) 0.103(16) 0.130(18) 0.018(13) 0.130(19) 0.031(14)
C4 0.107(14) 0.073(11) 0.108(14) 0.014(10) 0.081(12) 0.006(10)
C5 0.089(10) 0.068(9) 0.078(10) 0.022(7) 0.068(9) 0.000(8)
C6 0.129(16) 0.046(8) 0.123(15) 0.024(9) 0.092(14) 0.007(9)
C7 0.18(3) 0.12(2) 0.16(2) -0.091(19) 0.09(2) 0.000(18)
C8 0.109(15) 0.068(10) 0.081(12) -0.031(9) 0.047(11) -0.011(10)
C10 0.098(12) 0.059(9) 0.054(8) -0.029(7) 0.040(8) -0.028(8)
C11 0.071(10) 0.090(12) 0.059(9) -0.022(8) 0.034(8) -0.014(8)
C12 0.125(17) 0.073(12) 0.16(2) 0.024(13) 0.103(17) 0.043(12)
C13 0.080(11) 0.054(8) 0.117(14) 0.021(9) 0.063(11) 0.022(8)
C14 0.077(10) 0.068(10) 0.102(13) 0.023(9) 0.054(10) 0.036(8)
C15 0.049(7) 0.053(7) 0.071(9) 0.026(7) 0.025(7) 0.024(6)
C16 0.091(12) 0.090(13) 0.079(11) 0.012(9) 0.050(10) 0.022(10)
C17 0.107(15) 0.101(14) 0.072(11) -0.040(10) 0.049(11) -0.028(12)
P1 0.156(6) 0.181(7) 0.095(4) 0.007(4) 0.050(5) 0.082(6)
F1 0.156(6) 0.181(7) 0.095(4) 0.007(4) 0.050(5) 0.082(6)
F2 0.156(6) 0.181(7) 0.095(4) 0.007(4) 0.050(5) 0.082(6)
F3 0.156(6) 0.181(7) 0.095(4) 0.007(4) 0.050(5) 0.082(6)
N8 0.191(18) 0.146(15) 0.089(11) 0.000 0.058(13) 0.000
C18 0.191(18) 0.146(15) 0.089(11) 0.000 0.058(13) 0.000
C19 0.191(18) 0.146(15) 0.089(11) 0.000 0.058(13) 0.000
C20 0.191(18) 0.146(15) 0.089(11) 0.000 0.058(13) 0.000
C21 0.191(18) 0.146(15) 0.089(11) 0.000 0.058(13) 0.000
C22 0.191(18) 0.146(15) 0.089(11) 0.000 0.058(13) 0.000
C23 0.191(18) 0.146(15) 0.089(11) 0.000 0.058(13) 0.000
C24 0.191(18) 0.146(15) 0.089(11) 0.000 0.058(13) 0.000
C25 0.191(18) 0.146(15) 0.089(11) 0.000 0.058(13) 0.000

loop_
_atom_type_symbol
_atom_type_description
_atom_type_scat_dispersion_real
_atom_type_scat_dispersion_imag
_atom_type_scat_source
C C 0.0033 0.0016 'International Tables Vol C Tables 4.2.6.8 and 6.1.1.4'
H H 0.0000 0.0000 'International Tables Vol C Tables 4.2.6.8 and 6.1.1.4'
Cl Cl 0.1484 0.1585 'International Tables Vol C Tables 4.2.6.8 and 6.1.1.4'
Cu Cu 0.3201 1.2651 'International Tables Vol C Tables 4.2.6.8 and 6.1.1.4'
F F 0.0171 0.0103 'International Tables Vol C Tables 4.2.6.8 and 6.1.1.4'
N N 0.0061 0.0033 'International Tables Vol C Tables 4.2.6.8 and 6.1.1.4'
P P 0.1023 0.0942 'International Tables Vol C Tables 4.2.6.8 and 6.1.1.4'
S S 0.1246 0.1234 'International Tables Vol C Tables 4.2.6.8 and 6.1.1.4'
W W -0.8490 6.8722 'International Tables Vol C Tables 4.2.6.8 and 6.1.1.4'
B B 0.0013 0.0007 'International Tables Vol C Tables 4.2.6.8 and 6.1.1.4'

loop_
_geom_angle_atom_site_label_1
_geom_angle_atom_site_label_2
_geom_angle_atom_site_label_3
_geom_angle
_geom_angle_site_symmetry_1
_geom_angle_site_symmetry_3
N5 W1 N3 79.8(4) . .
N5 W1 N7 81.3(4) . .
N3 W1 N7 80.3(4) . .
N5 W1 S3 85.9(3) . .
N3 W1 S3 161.9(3) . .
N7 W1 S3 86.8(3) . .
N5 W1 S2 162.2(3) . .
N3 W1 S2 86.7(3) . .
N7 W1 S2 85.1(3) . .
S3 W1 S2 104.85(12) . .
N5 W1 S1 86.3(3) . .
N3 W1 S1 85.5(3) . .
N7 W1 S1 162.5(3) . .
S3 W1 S1 104.60(12) . .
S2 W1 S1 104.19(14) . .
N5 W1 Cu1 138.9(3) . .
N3 W1 Cu1 93.4(3) . .
N7 W1 Cu1 137.9(3) . .
S3 W1 Cu1 104.63(9) . .
S2 W1 Cu1 52.82(10) . .
S1 W1 Cu1 52.68(10) . .
N5 W1 Cu2 138.6(3) . .
N3 W1 Cu2 139.9(3) . .
N7 W1 Cu2 92.8(3) . .
S3 W1 Cu2 52.80(9) . .
S2 W1 Cu2 53.26(9) . .
S1 W1 Cu2 104.58(10) . .
Cu1 W1 Cu2 65.63(6) . .
N5 W1 Cu3 93.0(3) . 2_656
N3 W1 Cu3 138.4(3) . 2_656
N7 W1 Cu3 139.6(3) . 2_656
S3 W1 Cu3 52.80(9) . 2_656
S2 W1 Cu3 104.77(10) . 2_656
S1 W1 Cu3 53.00(9) . 2_656
Cu1 W1 Cu3 65.57(6) . 2_656
Cu2 W1 Cu3 65.47(6) . 2_656
C1 Cu1 S1 122.3(6) . .
N1 Cu1 S1 122.3(6) . .
C1 Cu1 S2 122.5(5) . .
N1 Cu1 S2 122.5(5) . .
S1 Cu1 S2 109.95(14) . .
C1 Cu1 W1 169.8(4) . .
N1 Cu1 W1 169.8(4) . .
S1 Cu1 W1 55.82(9) . .
S2 Cu1 W1 55.58(9) . .
C1 Cu1 Cu2 130.4(5) . .
N1 Cu1 Cu2 130.4(5) . .
S1 Cu1 Cu2 100.49(11) . .
S2 Cu1 Cu2 50.36(10) . .
W1 Cu1 Cu2 57.55(5) . .
N1 Cu1 Cu3 130.2(5) . 2_656
S1 Cu1 Cu3 50.29(10) . 2_656
S2 Cu1 Cu3 100.61(11) . 2_656
W1 Cu1 Cu3 57.76(5) . 2_656
Cu2 Cu1 Cu3 60.22(6) . 2_656
Cl1 Cu2 S3 121.02(16) . .
Cl1 Cu2 S2 122.08(16) . .
S3 Cu2 S2 108.71(13) . .
Cl1 Cu2 W1 164.07(15) . .
S3 Cu2 W1 55.02(8) . .
S2 Cu2 W1 54.98(9) . .
Cl1 Cu2 Cl2 88.18(13) . .
S3 Cu2 Cl2 100.70(12) . .
S2 Cu2 Cl2 110.88(13) . .
W1 Cu2 Cl2 107.60(7) . .
Cl1 Cu2 Cu1 135.67(15) . .
S3 Cu2 Cu1 99.26(11) . .
S2 Cu2 Cu1 49.47(11) . .
W1 Cu2 Cu1 56.82(5) . .
Cl2 Cu2 Cu1 65.22(7) . .
Cl1 Cu2 Cu3 134.33(12) . 2_656
S3 Cu2 Cu3 49.80(10) . 2_656
S2 Cu2 Cu3 99.66(12) . 2_656
W1 Cu2 Cu3 57.45(5) . 2_656
Cl2 Cu2 Cu3 57.84(7) . 2_656
Cu1 Cu2 Cu3 59.95(7) . 2_656
S3 Cu3 Cl1 121.90(16) 2_656 .
S3 Cu3 S1 108.54(13) 2_656 2_656
Cl1 Cu3 S1 121.22(15) . 2_656
S3 Cu3 W1 54.79(8) 2_656 2_656
Cl1 Cu3 W1 163.83(15) . 2_656
S1 Cu3 W1 55.03(9) 2_656 2_656
S3 Cu3 Cl2 101.03(12) 2_656 .
Cl1 Cu3 Cl2 88.35(12) . .
S1 Cu3 Cl2 110.76(13) 2_656 .
W1 Cu3 Cl2 107.75(7) 2_656 .
S3 Cu3 Cu1 99.01(11) 2_656 2_656
Cl1 Cu3 Cu1 135.41(15) . 2_656
S1 Cu3 Cu1 49.35(11) 2_656 2_656
W1 Cu3 Cu1 56.67(5) 2_656 2_656
Cl2 Cu3 Cu1 65.37(8) . 2_656
S3 Cu3 Cu2 49.62(9) 2_656 2_656
Cl1 Cu3 Cu2 135.40(12) . 2_656
S1 Cu3 Cu2 99.41(12) 2_656 2_656
W1 Cu3 Cu2 57.08(5) 2_656 2_656
Cl2 Cu3 Cu2 58.38(7) . 2_656
Cu1 Cu3 Cu2 59.83(7) 2_656 2_656
Cu1 S1 Cu3 80.36(13) . 2_656
Cu1 S1 W1 71.50(11) . .
Cu3 S1 W1 71.97(10) 2_656 .
Cu1 S2 Cu2 80.16(14) . .
Cu1 S2 W1 71.60(12) . .
Cu2 S2 W1 71.76(10) . .
Cu2 S3 Cu3 80.59(12) . 2_656
Cu2 S3 W1 72.18(10) . .
Cu3 S3 W1 72.41(10) 2_656 .
Cu2 Cl1 Cu3 90.26(15) . .
Cu3 Cl2 Cu3 102.79(16) . 2_656
Cu3 Cl2 Cu2 63.78(9) . 2_656
Cu3 Cl2 Cu2 70.77(10) 2_656 2_656
Cu3 Cl2 Cu2 70.77(10) . .
Cu3 Cl2 Cu2 63.78(9) 2_656 .
Cu2 Cl2 Cu2 103.65(16) 2_656 .
N2 B1 N6 109.7(11) . .
N2 B1 N4 108.9(12) . .
N6 B1 N4 105.4(10) . .
N2 B1 H1B 119.6 . .
N6 B1 H1B 109.4 . .
N4 B1 H1B 102.9 . .
C3 N2 N3 110.5(13) . .
C3 N2 B1 127.0(12) . .
N3 N2 B1 122.4(10) . .
N2 N3 C5 107.1(11) . .
N2 N3 W1 120.4(8) . .
C5 N3 W1 132.4(9) . .
C8 N4 N5 108.5(13) . .
C8 N4 B1 129.9(13) . .
N5 N4 B1 121.6(10) . .
C10 N5 N4 105.8(11) . .
C10 N5 W1 133.3(9) . .
N4 N5 W1 119.6(9) . .
C13 N6 N7 109.8(13) . .
C13 N6 B1 127.5(13) . .
N7 N6 B1 122.5(11) . .
C15 N7 N6 106.5(11) . .
C15 N7 W1 133.7(9) . .
N6 N7 W1 119.8(9) . .
N1 N1 Cu1 173.4(4) 6_565 .
C3 C2 H2A 109.5 . .
C3 C2 H2B 109.5 . .
H2A C2 H2B 109.5 . .
C3 C2 H2C 109.5 . .
H2A C2 H2C 109.5 . .
H2B C2 H2C 109.5 . .
N2 C3 C4 106.1(14) . .
N2 C3 C2 121.5(18) . .
C4 C3 C2 131.5(19) . .
C3 C4 C5 109.5(15) . .
C3 C4 H4 125.3 . .
C5 C4 H4 125.3 . .
N3 C5 C4 106.8(14) . .
N3 C5 C6 128.1(12) . .
C4 C5 C6 125.0(14) . .
C5 C6 H6A 109.5 . .
C5 C6 H6B 109.5 . .
H6A C6 H6B 109.5 . .
C5 C6 H6C 109.5 . .
H6A C6 H6C 109.5 . .
H6B C6 H6C 109.5 . .
C8 C7 H7A 109.5 . .
C8 C7 H7B 109.5 . .
H7A C7 H7B 109.5 . .
C8 C7 H7C 109.5 . .
H7A C7 H7C 109.5 . .
H7B C7 H7C 109.5 . .
C17 C8 N4 109.3(15) . .
C17 C8 C7 131.4(18) . .
N4 C8 C7 119.3(19) . .
N5 C10 C17 109.4(16) . .
N5 C10 C11 125.8(13) . .
C17 C10 C11 124.8(16) . .
C10 C11 H11A 109.5 . .
C10 C11 H11B 109.5 . .
H11A C11 H11B 109.5 . .
C10 C11 H11C 109.5 . .
H11A C11 H11C 109.5 . .
H11B C11 H11C 109.5 . .
C13 C12 H12A 109.5 . .
C13 C12 H12B 109.5 . .
H12A C12 H12B 109.5 . .
C13 C12 H12C 109.5 . .
H12A C12 H12C 109.5 . .
H12B C12 H12C 109.5 . .
N6 C13 C14 108.5(14) . .
N6 C13 C12 122.3(18) . .
C14 C13 C12 129.2(16) . .
C13 C14 C15 105.2(14) . .
C13 C14 H14 127.4 . .
C15 C14 H14 127.4 . .
N7 C15 C14 110.1(14) . .
N7 C15 C16 126.8(12) . .
C14 C15 C16 123.1(14) . .
C15 C16 H16A 109.5 . .
C15 C16 H16B 109.5 . .
H16A C16 H16B 109.5 . .
C15 C16 H16C 109.5 . .
H16A C16 H16C 109.5 . .
H16B C16 H16C 109.5 . .
C8 C17 C10 107.0(17) . .
C8 C17 H17 126.5 . .
C10 C17 H17 126.5 . .
F3 P1 F3 180.0(12) . 7_567
F3 P1 F1 87.8(7) . 7_567
F3 P1 F1 92.2(7) 7_567 7_567
F3 P1 F1 92.2(7) . .
F3 P1 F1 87.8(7) 7_567 .
F1 P1 F1 180.0 7_567 .
F3 P1 F2 85.8(9) . 7_567
F3 P1 F2 94.2(9) 7_567 7_567
F1 P1 F2 93.9(9) 7_567 7_567
F1 P1 F2 86.1(9) . 7_567
F3 P1 F2 94.3(9) . .
F3 P1 F2 85.8(9) 7_567 .
F1 P1 F2 86.1(9) 7_567 .
F1 P1 F2 93.9(9) . .
F2 P1 F2 180.0 7_567 .
C21 N8 C25 113(5) . .
C21 N8 C23 118(4) . .
C25 N8 C23 92(3) . .
C21 N8 C19 115(4) . .
C25 N8 C19 109(4) . .
C23 N8 C19 107(4) . .
C19 C18 H18A 109.5 . .
C19 C18 H18B 109.5 . .
H18A C18 H18B 109.5 . .
C19 C18 H18C 109.5 . .
H18A C18 H18C 109.5 . .
H18B C18 H18C 109.5 . .
C18 C19 N8 123(6) . .
C18 C19 H19A 106.5 . .
N8 C19 H19A 106.5 . .
C18 C19 H19B 106.5 . .
N8 C19 H19B 106.5 . .
H19A C19 H19B 106.5 . .
C21 C20 H20A 109.5 . .
C21 C20 H20B 109.5 . .
H20A C20 H20B 109.5 . .
C21 C20 H20C 109.5 . .
H20A C20 H20C 109.5 . .
H20B C20 H20C 109.5 . .
N8 C21 C20 128(5) . .
N8 C21 H21A 105.2 . .
C20 C21 H21A 105.2 . .
N8 C21 H21B 105.2 . .
C20 C21 H21B 105.2 . .
H21A C21 H21B 105.9 . .
C23 C22 H22A 109.5 . .
C23 C22 H22B 109.5 . .
H22A C22 H22B 109.5 . .
C23 C22 H22C 109.5 . .
H22A C22 H22C 109.5 . .
H22B C22 H22C 109.5 . .
C22 C23 N8 111(5) . .
C22 C23 H23A 109.4 . .
N8 C23 H23A 109.4 . .
C22 C23 H23B 109.4 . .
N8 C23 H23B 109.4 . .
H23A C23 H23B 108.0 . .
C25 C24 H24A 109.5 . .
C25 C24 H24B 109.5 . .
H24A C24 H24B 109.5 . .
C25 C24 H24C 109.5 . .
H24A C24 H24C 109.5 . .
H24B C24 H24C 109.5 . .
N8 C25 C24 100(4) . .
N8 C25 H25A 111.7 . .
C24 C25 H25A 111.7 . .
N8 C25 H25B 111.7 . .
C24 C25 H25B 111.7 . .
H25A C25 H25B 109.4 . .

loop_
_geom_bond_atom_site_label_1
_geom_bond_atom_site_label_2
_geom_bond_distance
_geom_bond_site_symmetry_2
W1 N5 2.266(10) .
W1 N3 2.268(11) .
W1 N7 2.286(11) .
W1 S3 2.292(3) .
W1 S2 2.296(3) .
W1 S1 2.304(3) .
W1 Cu1 2.6412(19) .
W1 Cu2 2.663(2) .
W1 Cu3 2.674(2) 2_656
Cu1 C1 1.904(12) .
Cu1 N1 1.904(12) .
Cu1 S1 2.215(4) .
Cu1 S2 2.218(4) .
Cu1 Cu2 2.874(3) .
Cu1 Cu3 2.878(3) 2_656
Cu2 Cl1 2.226(4) .
Cu2 S3 2.228(3) .
Cu2 S2 2.247(4) .
Cu2 Cl2 2.739(3) .
Cu2 Cu3 2.885(3) 2_656
Cu3 S3 2.234(4) 2_656
Cu3 Cl1 2.237(4) .
Cu3 S1 2.246(4) 2_656
Cu3 Cl2 2.723(3) .
B1 N2 1.502(19) .
B1 N6 1.52(2) .
B1 N4 1.54(2) .
B1 H1B 1.1499 .
N2 C3 1.36(2) .
N2 N3 1.365(15) .
N3 C5 1.380(17) .
N4 C8 1.37(2) .
N4 N5 1.382(16) .
N5 C10 1.363(19) .
N6 C13 1.36(2) .
N6 N7 1.366(16) .
N7 C15 1.349(18) .
N1 N1 1.09(2) 6_565
C2 C3 1.54(3) .
C2 H2A 0.9600 .
C2 H2B 0.9600 .
C2 H2C 0.9600 .
C3 C4 1.37(3) .
C4 C5 1.38(2) .
C4 H4 0.9300 .
C5 C6 1.43(2) .
C6 H6A 0.9600 .
C6 H6B 0.9600 .
C6 H6C 0.9600 .
C7 C8 1.56(3) .
C7 H7A 0.9600 .
C7 H7B 0.9600 .
C7 H7C 0.9600 .
C8 C17 1.33(3) .
C10 C17 1.39(2) .
C10 C11 1.48(2) .
C11 H11A 0.9600 .
C11 H11B 0.9600 .
C11 H11C 0.9600 .
C12 C13 1.51(2) .
C12 H12A 0.9600 .
C12 H12B 0.9600 .
C12 H12C 0.9600 .
C13 C14 1.38(3) .
C14 C15 1.407(18) .
C14 H14 0.9300 .
C15 C16 1.50(2) .
C16 H16A 0.9600 .
C16 H16B 0.9600 .
C16 H16C 0.9600 .
C17 H17 0.9300 .
P1 F3 1.535(14) .
P1 F3 1.535(14) 7_567
P1 F1 1.556(14) 7_567
P1 F1 1.556(14) .
P1 F2 1.60(2) 7_567
P1 F2 1.60(2) .
N8 C21 1.32(6) .
N8 C25 1.54(7) .
N8 C23 1.64(6) .
N8 C19 1.64(7) .
C18 C19 1.18(8) .
C18 H18A 0.9600 .
C18 H18B 0.9600 .
C18 H18C 0.9600 .
C19 H19A 0.9700 .
C19 H19B 0.9700 .
C20 C21 1.57(10) .
C20 H20A 0.9600 .
C20 H20B 0.9600 .
C20 H20C 0.9600 .
C21 H21A 0.9700 .
C21 H21B 0.9700 .
C22 C23 1.42(8) .
C22 H22A 0.9600 .
C22 H22B 0.9600 .
C22 H22C 0.9600 .
C23 H23A 0.9700 .
C23 H23B 0.9700 .
C24 C25 1.65(6) .
C24 H24A 0.9600 .
C24 H24B 0.9600 .
C24 H24C 0.9600 .
C25 H25A 0.9700 .
C25 H25B 0.9700 .
